data_2108658
loop_
_publ_author_name
'Mali, Bhupendra P.'
'Dash, Soumya Ranjan'
'Nikam, Shrikant B.'
'Puthuvakkal, Anisha'
'Vanka, Kumar'
'Manoj, Kochunnoonny'
'Gonnade, Rajesh G.'

_publ_section_title
;
 Five concomitant polymorphs of a green fluorescent protein chromophore
 (GFPc) analogue: understanding variations in photoluminescence with
 \p-stacking interactions
;
_journal_coeditor_code AW5046SUP1
_journal_issue 5
_journal_name_full 'Acta Crystallographica Section B'
_journal_page_first
;
;
_journal_paper_doi 10.1107/S2052520620010343
_journal_volume 76
_journal_year 2020
_chemical_formula_moiety 'C15 H18 N2 O4'
_chemical_formula_sum 'C15 H18 N2 O4'
_chemical_formula_weight 290.31
_space_group_crystal_system monoclinic
_space_group_IT_number 15
_space_group_name_Hall '-C 2yc'
_space_group_name_H-M_alt 'C 1 2/c 1'
_atom_sites_solution_hydrogens geom
_audit_creation_method SHELXL-2014/7
_cell_angle_alpha 90
_cell_angle_beta 98.6000(10)
_cell_angle_gamma 90
_cell_formula_units_Z 8
_cell_length_a 12.7410(4)
_cell_length_b 7.7542(3)
_cell_length_c 29.3961(11)
_cell_measurement_reflns_used 4617
_cell_measurement_temperature 100(2)
_cell_measurement_theta_max 30.53
_cell_measurement_theta_min 3.08
_cell_volume 2871.57(18)
_computing_cell_refinement 'SAINT (Bruker, 2016)'
_computing_data_collection 'APEX3 (Bruker, 2016)'
_computing_data_reduction 'SAINT (Bruker, 2016)'
_computing_molecular_graphics 'Bruker SHELXTL'
_computing_publication_material 'Bruker SHELXTL'
_computing_structure_refinement 'SHELXL-2014/7 (Sheldrick, 2014)'
_computing_structure_solution 'SHELXS-97 (Sheldrick 2008)'
_diffrn_ambient_temperature 100(2)
_diffrn_detector 'Photon II CPAD Area Detector'
_diffrn_detector_area_resol_mean 7.39
_diffrn_measured_fraction_theta_full 0.992
_diffrn_measured_fraction_theta_max 0.983
_diffrn_measurement_device '\k-geometry diffractometer'
_diffrn_measurement_device_type 'Bruker D8 VENTURE Kappa Duo PHOTON II CPAD'
_diffrn_measurement_method '\f and \w scans'
_diffrn_radiation_monochromator 'multilayer mirrors'
_diffrn_radiation_type MoK\a
_diffrn_radiation_wavelength 0.71073
_diffrn_reflns_av_R_equivalents 0.0441
_diffrn_reflns_av_unetI/netI 0.0524
_diffrn_reflns_Laue_measured_fraction_full 0.992
_diffrn_reflns_Laue_measured_fraction_max 0.983
_diffrn_reflns_limit_h_max 18
_diffrn_reflns_limit_h_min -12
_diffrn_reflns_limit_k_max 9
_diffrn_reflns_limit_k_min -11
_diffrn_reflns_limit_l_max 41
_diffrn_reflns_limit_l_min -41
_diffrn_reflns_number 13345
_diffrn_reflns_point_group_measured_fraction_full 0.992
_diffrn_reflns_point_group_measured_fraction_max 0.983
_diffrn_reflns_theta_full 25.242
_diffrn_reflns_theta_max 30.543
_diffrn_reflns_theta_min 3.085
_diffrn_source 'micro-focus sealed tube'
_diffrn_source_type 'Incoatech I\mS HB'
_exptl_absorpt_coefficient_mu 0.098
_exptl_absorpt_correction_T_max 0.993
_exptl_absorpt_correction_T_min 0.988
_exptl_absorpt_correction_type multi-scan
_exptl_absorpt_process_details 'SADABS (Bruker, 2006)'
_exptl_crystal_colour YELLOW
_exptl_crystal_density_diffrn 1.343
_exptl_crystal_description BLOCK
_exptl_crystal_F_000 1232
_exptl_crystal_size_max 0.120
_exptl_crystal_size_mid 0.090
_exptl_crystal_size_min 0.070
_refine_diff_density_max 0.411
_refine_diff_density_min -0.277
_refine_diff_density_rms 0.054
_refine_ls_extinction_method none
_refine_ls_goodness_of_fit_ref 1.087
_refine_ls_hydrogen_treatment constr
_refine_ls_matrix_type full
_refine_ls_number_parameters 195
_refine_ls_number_reflns 4321
_refine_ls_number_restraints 0
_refine_ls_restrained_S_all 1.087
_refine_ls_R_factor_all 0.0735
_refine_ls_R_factor_gt 0.0559
_refine_ls_shift/su_max 0.000
_refine_ls_shift/su_mean 0.000
_refine_ls_structure_factor_coef Fsqd
_refine_ls_weighting_details 'w=1/[\s^2^(Fo^2^)+(0.0443P)^2^+2.8645P] where P=(Fo^2^+2Fc^2^)/3'
_refine_ls_weighting_scheme calc
_refine_ls_wR_factor_gt 0.1191
_refine_ls_wR_factor_ref 0.1267
_reflns_Friedel_coverage 0.000
_reflns_number_gt 3469
_reflns_number_total 4321
_reflns_threshold_expression 'I > 2\s(I)'
_cod_data_source_file aw5046sup1.cif
_cod_data_source_block Form_I
_cod_depositor_comments
;
The following automatic conversions were performed:

data item '_exptl_absorpt_correction_type' value 'MULTI-SCAN' was
changed to 'multi-scan' in accordance with the
/home/data/users/saulius/crontab/automatic-downloads/rss-feeds/IUCr/lib/dictionaries/cif_core.dic
dictionary named 'cif_core.dic' version 2.4.2 last updated on
2011-04-26.

Automatic conversion script
Id: cif_fix_values 7556 2019-12-06 15:28:31Z antanas 
;
_cod_original_sg_symbol_H-M 'C 2/c'
_cod_database_code 2108658
_shelx_shelxl_version_number 2014/7
_shelx_space_group_comment
;
The symmetry employed for this shelxl refinement is uniquely defined
by the following loop, which should always be used as a source of
symmetry information in preference to the above space-group names.
They are only intended as comments.
;
_shelx_estimated_absorpt_t_min 0.988
_shelx_estimated_absorpt_t_max 0.993

loop_
_space_group_symop_operation_xyz
'x, y, z'
'-x, y, -z+1/2'
'x+1/2, y+1/2, z'
'-x+1/2, y+1/2, -z+1/2'
'-x, -y, -z'
'x, -y, z-1/2'
'-x+1/2, -y+1/2, -z'
'x+1/2, -y+1/2, z-1/2'

loop_
_atom_site_label
_atom_site_type_symbol
_atom_site_fract_x
_atom_site_fract_y
_atom_site_fract_z
_atom_site_U_iso_or_equiv
_atom_site_adp_type
_atom_site_occupancy
_atom_site_site_symmetry_order
_atom_site_calc_flag
_atom_site_refinement_flags_posn
_atom_site_refinement_flags_adp
_atom_site_refinement_flags_occupancy
_atom_site_disorder_assembly
_atom_site_disorder_group
O1 O 0.35202(9) 0.04278(14) 0.47836(4) 0.0214(2) Uani 1 1 d . . . . .
O2 O 0.22267(9) 0.73353(13) 0.28496(3) 0.0185(2) Uani 1 1 d . . . . .
O3 O 0.14505(9) 0.97970(13) 0.33281(3) 0.0180(2) Uani 1 1 d . . . . .
O4 O 0.11166(9) 0.92960(13) 0.41965(3) 0.0186(2) Uani 1 1 d . . . . .
N1 N 0.41857(10) -0.02598(15) 0.41136(4) 0.0164(2) Uani 1 1 d . . . . .
N2 N 0.36524(10) 0.20249(15) 0.36602(4) 0.0156(2) Uani 1 1 d . . . . .
C1 C 0.23687(11) 0.51371(18) 0.39727(5) 0.0141(3) Uani 1 1 d . . . . .
C2 C 0.25098(11) 0.54141(18) 0.35129(5) 0.0148(3) Uani 1 1 d . . . . .
H2 H 0.2837 0.4558 0.3350 0.018 Uiso 1 1 calc R U . . .
C3 C 0.21660(11) 0.69512(18) 0.32987(4) 0.0139(3) Uani 1 1 d . . . . .
C4 C 0.17130(11) 0.82467(18) 0.35390(5) 0.0143(3) Uani 1 1 d . . . . .
C5 C 0.15675(11) 0.79584(18) 0.39952(5) 0.0147(3) Uani 1 1 d . . . . .
C6 C 0.18760(11) 0.64024(18) 0.42089(4) 0.0147(3) Uani 1 1 d . . . . .
H6 H 0.1753 0.6195 0.4515 0.018 Uiso 1 1 calc R U . . .
C7 C 0.27309(12) 0.35744(18) 0.42238(5) 0.0155(3) Uani 1 1 d . . . . .
H7 H 0.2546 0.3476 0.4524 0.019 Uiso 1 1 calc R U . . .
C8 C 0.32927(11) 0.22519(18) 0.40873(5) 0.0151(3) Uani 1 1 d . . . . .
C9 C 0.36436(11) 0.07515(19) 0.43876(5) 0.0159(3) Uani 1 1 d . . . . .
C10 C 0.41519(11) 0.05607(18) 0.36907(5) 0.0151(3) Uani 1 1 d . . . . .
C11 C 0.46338(12) -0.02340(19) 0.33125(5) 0.0195(3) Uani 1 1 d . . . . .
H11A H 0.4597 0.0580 0.3055 0.029 Uiso 1 1 calc R U . . .
H11B H 0.4245 -0.1288 0.3209 0.029 Uiso 1 1 calc R U . . .
H11C H 0.5377 -0.0519 0.3423 0.029 Uiso 1 1 calc R U . . .
C12 C 0.47035(13) -0.18811(19) 0.42624(5) 0.0209(3) Uani 1 1 d . . . . .
H12A H 0.5054 -0.1771 0.4581 0.031 Uiso 1 1 calc R U . . .
H12B H 0.5233 -0.2161 0.4064 0.031 Uiso 1 1 calc R U . . .
H12C H 0.4172 -0.2802 0.4242 0.031 Uiso 1 1 calc R U . . .
C13 C 0.25646(13) 0.5990(2) 0.25730(5) 0.0216(3) Uani 1 1 d . . . . .
H13A H 0.3305 0.5695 0.2687 0.032 Uiso 1 1 calc R U . . .
H13B H 0.2503 0.6380 0.2253 0.032 Uiso 1 1 calc R U . . .
H13C H 0.2117 0.4971 0.2590 0.032 Uiso 1 1 calc R U . . .
C14 C 0.03479(13) 0.9957(2) 0.31621(6) 0.0251(3) Uani 1 1 d . . . . .
H14A H 0.0123 0.9012 0.2948 0.038 Uiso 1 1 calc R U . . .
H14B H 0.0214 1.1063 0.3002 0.038 Uiso 1 1 calc R U . . .
H14C H -0.0053 0.9908 0.3421 0.038 Uiso 1 1 calc R U . . .
C15 C 0.09917(13) 0.9075(2) 0.46675(5) 0.0211(3) Uani 1 1 d . . . . .
H15A H 0.0492 0.8133 0.4694 0.032 Uiso 1 1 calc R U . . .
H15B H 0.0717 1.0143 0.4783 0.032 Uiso 1 1 calc R U . . .
H15C H 0.1680 0.8798 0.4849 0.032 Uiso 1 1 calc R U . . .

loop_
_atom_site_aniso_label
_atom_site_aniso_U_11
_atom_site_aniso_U_22
_atom_site_aniso_U_33
_atom_site_aniso_U_23
_atom_site_aniso_U_13
_atom_site_aniso_U_12
O1 0.0250(6) 0.0231(5) 0.0164(5) 0.0046(4) 0.0043(4) 0.0026(4)
O2 0.0286(6) 0.0163(5) 0.0122(4) 0.0004(4) 0.0084(4) 0.0025(4)
O3 0.0217(6) 0.0139(5) 0.0192(5) 0.0032(4) 0.0056(4) 0.0008(4)
O4 0.0249(6) 0.0184(5) 0.0136(4) -0.0009(4) 0.0066(4) 0.0055(4)
N1 0.0165(6) 0.0149(6) 0.0177(6) 0.0010(4) 0.0020(5) 0.0010(5)
N2 0.0154(6) 0.0161(5) 0.0156(5) 0.0004(4) 0.0034(4) -0.0003(5)
C1 0.0116(6) 0.0168(6) 0.0136(6) 0.0003(5) 0.0008(5) -0.0004(5)
C2 0.0140(7) 0.0162(6) 0.0147(6) -0.0010(5) 0.0033(5) 0.0017(5)
C3 0.0136(6) 0.0162(6) 0.0127(6) -0.0001(5) 0.0044(5) -0.0020(5)
C4 0.0137(6) 0.0139(6) 0.0156(6) 0.0016(5) 0.0034(5) -0.0002(5)
C5 0.0135(6) 0.0161(6) 0.0150(6) -0.0020(5) 0.0038(5) -0.0009(5)
C6 0.0143(7) 0.0188(7) 0.0111(6) 0.0005(5) 0.0023(5) 0.0008(5)
C7 0.0156(7) 0.0184(7) 0.0123(6) 0.0012(5) 0.0013(5) -0.0007(5)
C8 0.0144(7) 0.0162(6) 0.0143(6) 0.0014(5) 0.0008(5) -0.0007(5)
C9 0.0144(7) 0.0171(6) 0.0160(6) 0.0009(5) 0.0015(5) -0.0008(5)
C10 0.0128(6) 0.0169(6) 0.0152(6) 0.0002(5) 0.0013(5) -0.0035(5)
C11 0.0194(7) 0.0197(7) 0.0202(7) -0.0027(5) 0.0055(6) 0.0010(6)
C12 0.0224(8) 0.0151(7) 0.0249(7) 0.0042(5) 0.0027(6) 0.0038(6)
C13 0.0263(8) 0.0249(7) 0.0140(6) -0.0026(5) 0.0045(6) 0.0075(6)
C14 0.0247(8) 0.0236(8) 0.0262(8) 0.0081(6) 0.0016(6) 0.0039(7)
C15 0.0256(8) 0.0237(7) 0.0156(6) -0.0011(5) 0.0085(6) 0.0056(6)

loop_
_atom_type_symbol
_atom_type_description
_atom_type_scat_dispersion_real
_atom_type_scat_dispersion_imag
_atom_type_scat_source
C C 0.0033 0.0016 'International Tables Vol C Tables 4.2.6.8 and 6.1.1.4'
H H 0.0000 0.0000 'International Tables Vol C Tables 4.2.6.8 and 6.1.1.4'
N N 0.0061 0.0033 'International Tables Vol C Tables 4.2.6.8 and 6.1.1.4'
O O 0.0106 0.0060 'International Tables Vol C Tables 4.2.6.8 and 6.1.1.4'

loop_
_geom_angle_atom_site_label_1
_geom_angle_atom_site_label_2
_geom_angle_atom_site_label_3
_geom_angle
_geom_angle_site_symmetry_1
_geom_angle_site_symmetry_3
_geom_angle_publ_flag
C3 O2 C13 117.13(11) . . ?
C4 O3 C14 113.18(11) . . ?
C5 O4 C15 116.44(11) . . ?
C9 N1 C10 108.07(12) . . ?
C9 N1 C12 123.95(12) . . ?
C10 N1 C12 127.97(12) . . ?
C10 N2 C8 105.60(11) . . ?
C6 C1 C2 119.98(13) . . ?
C6 C1 C7 117.51(12) . . ?
C2 C1 C7 122.50(12) . . ?
C3 C2 C1 119.34(12) . . ?
C3 C2 H2 120.3 . . ?
C1 C2 H2 120.3 . . ?
O2 C3 C2 124.45(12) . . ?
O2 C3 C4 114.69(12) . . ?
C2 C3 C4 120.86(12) . . ?
O3 C4 C5 121.02(12) . . ?
O3 C4 C3 119.45(12) . . ?
C5 C4 C3 119.49(12) . . ?
O4 C5 C6 125.00(12) . . ?
O4 C5 C4 114.81(12) . . ?
C6 C5 C4 120.20(12) . . ?
C5 C6 C1 120.05(12) . . ?
C5 C6 H6 120.0 . . ?
C1 C6 H6 120.0 . . ?
C8 C7 C1 128.67(12) . . ?
C8 C7 H7 115.7 . . ?
C1 C7 H7 115.7 . . ?
C7 C8 N2 128.22(13) . . ?
C7 C8 C9 123.02(12) . . ?
N2 C8 C9 108.76(12) . . ?
O1 C9 N1 125.81(13) . . ?
O1 C9 C8 130.89(13) . . ?
N1 C9 C8 103.30(11) . . ?
N2 C10 N1 114.27(12) . . ?
N2 C10 C11 124.44(13) . . ?
N1 C10 C11 121.27(13) . . ?
C10 C11 H11A 109.5 . . ?
C10 C11 H11B 109.5 . . ?
H11A C11 H11B 109.5 . . ?
C10 C11 H11C 109.5 . . ?
H11A C11 H11C 109.5 . . ?
H11B C11 H11C 109.5 . . ?
N1 C12 H12A 109.5 . . ?
N1 C12 H12B 109.5 . . ?
H12A C12 H12B 109.5 . . ?
N1 C12 H12C 109.5 . . ?
H12A C12 H12C 109.5 . . ?
H12B C12 H12C 109.5 . . ?
O2 C13 H13A 109.5 . . ?
O2 C13 H13B 109.5 . . ?
H13A C13 H13B 109.5 . . ?
O2 C13 H13C 109.5 . . ?
H13A C13 H13C 109.5 . . ?
H13B C13 H13C 109.5 . . ?
O3 C14 H14A 109.5 . . ?
O3 C14 H14B 109.5 . . ?
H14A C14 H14B 109.5 . . ?
O3 C14 H14C 109.5 . . ?
H14A C14 H14C 109.5 . . ?
H14B C14 H14C 109.5 . . ?
O4 C15 H15A 109.5 . . ?
O4 C15 H15B 109.5 . . ?
H15A C15 H15B 109.5 . . ?
O4 C15 H15C 109.5 . . ?
H15A C15 H15C 109.5 . . ?
H15B C15 H15C 109.5 . . ?

loop_
_geom_bond_atom_site_label_1
_geom_bond_atom_site_label_2
_geom_bond_distance
_geom_bond_site_symmetry_2
_geom_bond_publ_flag
O1 C9 1.2239(16) . ?
O2 C3 1.3669(15) . ?
O2 C13 1.4280(17) . ?
O3 C4 1.3709(16) . ?
O3 C14 1.422(2) . ?
O4 C5 1.3630(16) . ?
O4 C15 1.4274(16) . ?
N1 C9 1.3810(18) . ?
N1 C10 1.3912(17) . ?
N1 C12 1.4563(19) . ?
N2 C10 1.2982(18) . ?
N2 C8 1.4104(17) . ?
C1 C6 1.4033(19) . ?
C1 C2 1.4065(18) . ?
C1 C7 1.4575(19) . ?
C2 C3 1.3879(19) . ?
C2 H2 0.9500 . ?
C3 C4 1.4011(19) . ?
C4 C5 1.3990(18) . ?
C5 C6 1.3896(19) . ?
C6 H6 0.9500 . ?
C7 C8 1.346(2) . ?
C7 H7 0.9500 . ?
C8 C9 1.4882(19) . ?
C10 C11 1.4822(19) . ?
C11 H11A 0.9800 . ?
C11 H11B 0.9800 . ?
C11 H11C 0.9800 . ?
C12 H12A 0.9800 . ?
C12 H12B 0.9800 . ?
C12 H12C 0.9800 . ?
C13 H13A 0.9800 . ?
C13 H13B 0.9800 . ?
C13 H13C 0.9800 . ?
C14 H14A 0.9800 . ?
C14 H14B 0.9800 . ?
C14 H14C 0.9800 . ?
C15 H15A 0.9800 . ?
C15 H15B 0.9800 . ?
C15 H15C 0.9800 . ?

loop_
_geom_torsion_atom_site_label_1
_geom_torsion_atom_site_label_2
_geom_torsion_atom_site_label_3
_geom_torsion_atom_site_label_4
_geom_torsion
_geom_torsion_site_symmetry_1
_geom_torsion_site_symmetry_2
_geom_torsion_site_symmetry_3
_geom_torsion_site_symmetry_4
_geom_torsion_publ_flag
C6 C1 C2 C3 0.6(2) . . . . ?
C7 C1 C2 C3 -178.53(13) . . . . ?
C13 O2 C3 C2 6.8(2) . . . . ?
C13 O2 C3 C4 -172.82(13) . . . . ?
C1 C2 C3 O2 -177.55(13) . . . . ?
C1 C2 C3 C4 2.1(2) . . . . ?
C14 O3 C4 C5 -80.83(17) . . . . ?
C14 O3 C4 C3 101.28(15) . . . . ?
O2 C3 C4 O3 -4.97(19) . . . . ?
C2 C3 C4 O3 175.39(13) . . . . ?
O2 C3 C4 C5 177.11(13) . . . . ?
C2 C3 C4 C5 -2.5(2) . . . . ?
C15 O4 C5 C6 2.2(2) . . . . ?
C15 O4 C5 C4 -177.74(13) . . . . ?
O3 C4 C5 O4 2.4(2) . . . . ?
C3 C4 C5 O4 -179.71(13) . . . . ?
O3 C4 C5 C6 -177.52(13) . . . . ?
C3 C4 C5 C6 0.4(2) . . . . ?
O4 C5 C6 C1 -177.69(13) . . . . ?
C4 C5 C6 C1 2.2(2) . . . . ?
C2 C1 C6 C5 -2.7(2) . . . . ?
C7 C1 C6 C5 176.44(13) . . . . ?
C6 C1 C7 C8 -174.24(15) . . . . ?
C2 C1 C7 C8 4.9(2) . . . . ?
C1 C7 C8 N2 -1.7(3) . . . . ?
C1 C7 C8 C9 177.82(14) . . . . ?
C10 N2 C8 C7 -179.81(15) . . . . ?
C10 N2 C8 C9 0.62(16) . . . . ?
C10 N1 C9 O1 -179.55(14) . . . . ?
C12 N1 C9 O1 -0.5(2) . . . . ?
C10 N1 C9 C8 -0.34(15) . . . . ?
C12 N1 C9 C8 178.74(13) . . . . ?
C7 C8 C9 O1 -0.6(3) . . . . ?
N2 C8 C9 O1 179.00(15) . . . . ?
C7 C8 C9 N1 -179.76(14) . . . . ?
N2 C8 C9 N1 -0.16(15) . . . . ?
C8 N2 C10 N1 -0.89(16) . . . . ?
C8 N2 C10 C11 177.71(13) . . . . ?
C9 N1 C10 N2 0.81(17) . . . . ?
C12 N1 C10 N2 -178.22(14) . . . . ?
C9 N1 C10 C11 -177.84(13) . . . . ?
C12 N1 C10 C11 3.1(2) . . . . ?

_cod_database_fobs_code 2108658
